data_4115665
loop_
_publ_author_name
'Peter Nilsson'
'Mats Larhed'
'Anders Hallberg'

_publ_contact_author_address
;
 Organic Pharmaceutical Chemistry
 Uppsala University
 Box 574
 SE-751 23 Uppsala
 Sweden
;
_publ_contact_author_email
;
 anders.hallberg@farmkemi.uu.se
;
_publ_contact_author_fax
;
 +46(0)184714474
;
_publ_contact_author_name
;
 Anders Hallberg
;
_publ_contact_author_phone
;
 +46(0)184714284
;
_publ_section_title
;
 Highly Regioselective, Sequential, and Multiple Palladium-Catalyzed
 Arylations of Vinyl Ethers Carrying a Coordinating Auxiliary: An Example
 of a Heck Triarylation Process
;
_journal_name_full 'Journal of the American Chemical Society'
_journal_page_first 8217
_journal_page_last 8225
_journal_paper_doi 10.1021/ja011019k
_journal_volume 123
_journal_year 2001
_chemical_formula_sum 'C9 H11 Cl2 N O Pd'
_chemical_formula_weight 326.48
_chemical_name_systematic
;
 Dichloro-{2-[2-(ethenyloxy)ethyl]pyridine}palladium(II)
;
_space_group_IT_number 61
_symmetry_cell_setting orthorhombic
_symmetry_space_group_name_Hall '-P 2ac 2ab'
_symmetry_space_group_name_H-M 'P b c a'
_atom_sites_solution_hydrogens geom
_atom_sites_solution_primary direct
_atom_sites_solution_secondary difmap
_cell_angle_alpha 90.00
_cell_angle_beta 90.00
_cell_angle_gamma 90.00
_cell_formula_units_Z 8
_cell_length_a 9.8468(5)
_cell_length_b 14.0391(7)
_cell_length_c 16.0009(8)
_cell_measurement_reflns_used 7030
_cell_measurement_temperature 293(2)
_cell_measurement_theta_max 28.178
_cell_measurement_theta_min 2.546
_cell_volume 2211.97(19)
_computing_cell_refinement 'Bruker AXS Smart software'
_computing_data_collection 'Bruker AXS Smart software'
_computing_data_reduction 'Bruker AXS Smart software'
_computing_publication_material 'SHELXL-97 (Sheldrick, 1997)'
_computing_structure_refinement 'SHELXL-97 (Sheldrick, 1997)'
_computing_structure_solution 'SHELXS-97 (Sheldrick, 1990)'
_diffrn_ambient_temperature 293(2)
_diffrn_detector_area_resol_mean 8.1920
_diffrn_measured_fraction_theta_full 0.936
_diffrn_measured_fraction_theta_max 0.936
_diffrn_measurement_device_type 'Bruker AXS Smart APEX'
_diffrn_measurement_method 'CCD, Smart APEX'
_diffrn_radiation_monochromator graphite
_diffrn_radiation_source 'fine-focus sealed tube'
_diffrn_radiation_type MoK\a
_diffrn_radiation_wavelength 0.71073
_diffrn_reflns_av_R_equivalents 0.0327
_diffrn_reflns_av_sigmaI/netI 0.0226
_diffrn_reflns_limit_h_max 10
_diffrn_reflns_limit_h_min -13
_diffrn_reflns_limit_k_max 17
_diffrn_reflns_limit_k_min -17
_diffrn_reflns_limit_l_max 21
_diffrn_reflns_limit_l_min -16
_diffrn_reflns_number 12648
_diffrn_reflns_theta_full 28.19
_diffrn_reflns_theta_max 28.19
_diffrn_reflns_theta_min 2.55
_exptl_absorpt_coefficient_mu 2.126
_exptl_absorpt_correction_T_max 0.78242
_exptl_absorpt_correction_T_min 0.68280
_exptl_absorpt_correction_type gaussian
_exptl_absorpt_process_details 'XPREP (Sheldrick, 1997)'
_exptl_crystal_colour Yellow-Orange
_exptl_crystal_density_diffrn 1.961
_exptl_crystal_description Block
_exptl_crystal_F_000 1280
_exptl_crystal_preparation
;
'Crystal coated with poly-styren to protect from air'
;
_exptl_crystal_size_max 0.23
_exptl_crystal_size_mid 0.16
_exptl_crystal_size_min 0.13
_refine_diff_density_max 0.537
_refine_diff_density_min -0.436
_refine_diff_density_rms 0.070
_refine_ls_extinction_method none
_refine_ls_goodness_of_fit_ref 0.987
_refine_ls_hydrogen_treatment mixed
_refine_ls_matrix_type full
_refine_ls_number_parameters 171
_refine_ls_number_reflns 2548
_refine_ls_number_restraints 0
_refine_ls_restrained_S_all 0.987
_refine_ls_R_factor_all 0.0270
_refine_ls_R_factor_gt 0.0218
_refine_ls_shift/su_max 0.051
_refine_ls_shift/su_mean 0.003
_refine_ls_structure_factor_coef Fsqd
_refine_ls_weighting_details 'calc w=1/[\s^2^(Fo^2^)+(0.0306P)^2^+0.0000P] where P=(Fo^2^+2Fc^2^)/3'
_refine_ls_weighting_scheme calc
_refine_ls_wR_factor_gt 0.0506
_refine_ls_wR_factor_ref 0.0519
_reflns_number_gt 2181
_reflns_number_total 2548
_reflns_threshold_expression >2sigma(I)
_cod_data_source_file ja011019k_1.cif
_cod_data_source_block complex16
_cod_database_code 4115665

loop_
_symmetry_equiv_pos_as_xyz
'x, y, z'
'-x+1/2, -y, z+1/2'
'-x, y+1/2, -z+1/2'
'x+1/2, -y+1/2, -z'
'-x, -y, -z'
'x-1/2, y, -z-1/2'
'x, -y-1/2, z-1/2'
'-x-1/2, y-1/2, z'

loop_
_atom_site_label
_atom_site_type_symbol
_atom_site_fract_x
_atom_site_fract_y
_atom_site_fract_z
_atom_site_U_iso_or_equiv
_atom_site_adp_type
_atom_site_occupancy
_atom_site_symmetry_multiplicity
_atom_site_calc_flag
_atom_site_disorder_assembly
_atom_site_disorder_group
Pd Pd 0.142022(16) 0.365499(10) 0.277657(9) 0.03256(7) Uani 1 1 d . .
Cl1 Cl 0.11123(6) 0.32160(4) 0.14144(3) 0.05068(15) Uani 1 1 d . .
Cl2 Cl 0.04416(7) 0.51338(4) 0.25310(4) 0.05914(17) Uani 1 1 d . .
N N 0.16628(16) 0.40368(11) 0.39955(10) 0.0338(4) Uani 1 1 d . .
O O 0.13570(15) 0.19940(10) 0.40092(10) 0.0465(4) Uani 1 1 d . .
C1 C 0.2761(3) 0.24392(18) 0.29036(18) 0.0530(6) Uani 1 1 d . .
C2 C 0.1551(2) 0.21078(15) 0.31850(15) 0.0460(6) Uani 1 1 d . .
C3 C -0.0019(3) 0.21090(17) 0.42981(15) 0.0507(6) Uani 1 1 d . .
C4 C -0.0411(2) 0.31573(16) 0.43151(14) 0.0436(5) Uani 1 1 d . .
C5 C 0.0756(2) 0.37756(13) 0.45861(12) 0.0349(4) Uani 1 1 d . .
C6 C 0.0935(3) 0.40531(16) 0.54079(13) 0.0441(5) Uani 1 1 d . .
C7 C 0.2031(3) 0.46068(16) 0.56279(15) 0.0483(5) Uani 1 1 d . .
C8 C 0.2938(3) 0.48686(17) 0.50173(16) 0.0503(6) Uani 1 1 d . .
C9 C 0.2731(2) 0.45770(15) 0.42117(14) 0.0424(5) Uani 1 1 d . .
H1 H 0.299(3) 0.2325(19) 0.2356(17) 0.063(8) Uiso 1 1 d A 1
H2 H 0.345(2) 0.2633(19) 0.3258(18) 0.063(8) Uiso 1 1 d B 1
H3 H 0.077(2) 0.1821(16) 0.2785(12) 0.044(6) Uiso 1 1 d C 1
H4 H -0.061(2) 0.1726(14) 0.3968(12) 0.036(5) Uiso 1 1 d D 1
H5 H -0.004(2) 0.1857(17) 0.4847(15) 0.056(7) Uiso 1 1 d E 1
H6 H -0.0691(19) 0.3375(14) 0.3795(13) 0.033(5) Uiso 1 1 d F 1
H7 H -0.115(2) 0.3197(19) 0.4681(16) 0.059(7) Uiso 1 1 d G 1
H8 H 0.029(2) 0.3923(15) 0.5763(15) 0.054(7) Uiso 1 1 d H 1
H9 H 0.211(2) 0.4823(16) 0.6195(14) 0.052(6) Uiso 1 1 d I 1
H10 H 0.364(2) 0.520(2) 0.5144(17) 0.061(8) Uiso 1 1 d J 1
H11 H 0.3275(19) 0.4724(16) 0.3814(14) 0.038(6) Uiso 1 1 d K 1

loop_
_atom_site_aniso_label
_atom_site_aniso_U_11
_atom_site_aniso_U_22
_atom_site_aniso_U_33
_atom_site_aniso_U_23
_atom_site_aniso_U_13
_atom_site_aniso_U_12
Pd 0.03889(11) 0.03144(10) 0.02735(10) 0.00077(6) -0.00005(6) -0.00264(6)
Cl1 0.0610(3) 0.0619(4) 0.0291(3) -0.0048(2) 0.0028(2) -0.0131(3)
Cl2 0.0847(5) 0.0466(3) 0.0461(3) 0.0090(3) -0.0027(3) 0.0198(3)
N 0.0431(10) 0.0281(8) 0.0302(9) 0.0005(7) -0.0036(7) -0.0012(7)
O 0.0644(11) 0.0330(8) 0.0421(9) 0.0072(6) -0.0089(7) -0.0002(7)
C1 0.0557(16) 0.0470(14) 0.0563(17) -0.0027(12) 0.0013(13) 0.0127(12)
C2 0.0631(16) 0.0295(10) 0.0454(14) -0.0031(10) -0.0041(11) 0.0033(10)
C3 0.0684(16) 0.0476(13) 0.0361(13) 0.0088(11) -0.0052(11) -0.0213(12)
C4 0.0422(13) 0.0536(13) 0.0349(12) 0.0075(10) -0.0010(10) -0.0076(10)
C5 0.0411(11) 0.0316(10) 0.0318(11) 0.0026(8) -0.0030(9) 0.0044(8)
C6 0.0568(14) 0.0429(12) 0.0325(12) 0.0023(9) 0.0023(10) 0.0079(11)
C7 0.0680(15) 0.0406(12) 0.0363(13) -0.0067(10) -0.0144(11) 0.0055(11)
C8 0.0535(15) 0.0412(12) 0.0562(15) -0.0110(10) -0.0174(12) -0.0039(11)
C9 0.0458(12) 0.0372(11) 0.0443(13) -0.0007(10) 0.0001(10) -0.0059(10)

loop_
_atom_type_symbol
_atom_type_description
_atom_type_scat_dispersion_real
_atom_type_scat_dispersion_imag
_atom_type_scat_source
C C 0.0033 0.0016 'International Tables Vol C Tables 4.2.6.8 and 6.1.1.4'
H H 0.0000 0.0000 'International Tables Vol C Tables 4.2.6.8 and 6.1.1.4'
N N 0.0061 0.0033 'International Tables Vol C Tables 4.2.6.8 and 6.1.1.4'
O O 0.0106 0.0060 'International Tables Vol C Tables 4.2.6.8 and 6.1.1.4'
Cl Cl 0.1484 0.1585 'International Tables Vol C Tables 4.2.6.8 and 6.1.1.4'
Pd Pd -0.9988 1.0072 'International Tables Vol C Tables 4.2.6.8 and 6.1.1.4'

loop_
_exptl_crystal_face_index_h
_exptl_crystal_face_index_k
_exptl_crystal_face_index_l
_exptl_crystal_face_perp_dist
0.00 0.00 1.00 0.112
-1.00 -1.00 1.00 0.084
-1.00 1.00 -1.00 0.085
-1.00 -1.00 -1.00 0.069
0.00 1.00 0.00 0.068
0.00 0.00 -1.00 0.117
1.00 -1.00 -1.00 0.095
1.00 0.00 -1.00 0.108
2.00 3.00 2.00 0.084
0.00 -4.00 1.00 0.066

loop_
_geom_angle_atom_site_label_1
_geom_angle_atom_site_label_2
_geom_angle_atom_site_label_3
_geom_angle
N Pd C1 92.64(9)
N Pd C2 88.25(7)
C1 Pd C2 35.47(9)
N Pd Cl1 179.02(5)
C1 Pd Cl1 87.59(8)
C2 Pd Cl1 91.38(6)
N Pd Cl2 88.59(5)
C1 Pd Cl2 166.56(8)
C2 Pd Cl2 157.96(6)
Cl1 Pd Cl2 91.41(2)
C9 N C5 119.41(18)
C9 N Pd 119.18(14)
C5 N Pd 121.39(13)
C2 O C3 115.86(17)
C2 C1 Pd 76.46(14)
O C2 C1 119.5(2)
O C2 Pd 112.85(14)
C1 C2 Pd 68.07(14)
O C3 C4 110.67(18)
C5 C4 C3 111.67(18)
N C5 C6 120.3(2)
N C5 C4 117.39(18)
C6 C5 C4 122.3(2)
C7 C6 C5 120.2(2)
C8 C7 C6 118.6(2)
C9 C8 C7 119.6(2)
N C9 C8 121.9(2)

loop_
_geom_bond_atom_site_label_1
_geom_bond_atom_site_label_2
_geom_bond_distance
Pd N 2.0367(16)
Pd C1 2.168(2)
Pd C2 2.272(2)
Pd Cl1 2.2853(5)
Pd Cl2 2.3223(6)
N C9 1.342(2)
N C5 1.351(3)
O C2 1.342(3)
O C3 1.441(3)
C1 C2 1.356(4)
C3 C4 1.522(3)
C4 C5 1.504(3)
C5 C6 1.383(3)
C6 C7 1.375(3)
C7 C8 1.374(4)
C8 C9 1.368(3)
